data_1564862
loop_
_publ_author_name
'Zhang, Cai-Xia'
'Fang, Duo-Wen'
'Wang, Jun-Ling'
'Jia, Ai-Quan'
'Zhang, Qian-Feng'

_publ_section_title
;
 Syntheses, characterizations, and reactivities of new
 1,4,7-trimethyl-l,4,7-triazacyclononane (Me3tacn) molybdenum and tungsten
 complexes
;
_journal_name_full 'Inorganica Chimica Acta'
_journal_page_first 119599
_journal_paper_doi 10.1016/j.ica.2020.119599
_journal_volume 507
_journal_year 2020
_chemical_formula_sum 'C14 H27 F6 Mo N4 O2 P S2'
_chemical_formula_weight 588.42
_space_group_crystal_system monoclinic
_space_group_IT_number 14
_space_group_name_Hall '-P 2yn'
_space_group_name_H-M_alt 'P 1 21/n 1'
_atom_sites_solution_hydrogens geom
_audit_creation_method SHELXL-2014/7
_cell_angle_alpha 90
_cell_angle_beta 91.546(4)
_cell_angle_gamma 90
_cell_formula_units_Z 4
_cell_length_a 7.795(3)
_cell_length_b 23.024(8)
_cell_length_c 12.557(4)
_cell_measurement_reflns_used 2039
_cell_measurement_temperature 296(2)
_cell_measurement_theta_max 20.78
_cell_measurement_theta_min 2.40
_cell_volume 2252.8(14)
_computing_structure_refinement 'SHELXL-2014/7 (Sheldrick, 2014)'
_diffrn_ambient_temperature 296(2)
_diffrn_measured_fraction_theta_full 0.996
_diffrn_measured_fraction_theta_max 0.990
_diffrn_measurement_device_type 'CCD area detector'
_diffrn_measurement_method 'phi and omega scans'
_diffrn_radiation_type MoK\a
_diffrn_radiation_wavelength 0.71073
_diffrn_reflns_av_R_equivalents 0.0582
_diffrn_reflns_av_unetI/netI 0.0794
_diffrn_reflns_Laue_measured_fraction_full 0.996
_diffrn_reflns_Laue_measured_fraction_max 0.990
_diffrn_reflns_limit_h_max 10
_diffrn_reflns_limit_h_min -5
_diffrn_reflns_limit_k_max 29
_diffrn_reflns_limit_k_min -29
_diffrn_reflns_limit_l_max 16
_diffrn_reflns_limit_l_min -16
_diffrn_reflns_number 13920
_diffrn_reflns_point_group_measured_fraction_full 0.996
_diffrn_reflns_point_group_measured_fraction_max 0.990
_diffrn_reflns_theta_full 25.242
_diffrn_reflns_theta_max 27.541
_diffrn_reflns_theta_min 2.400
_exptl_absorpt_coefficient_mu 0.906
_exptl_crystal_colour brown
_exptl_crystal_density_diffrn 1.735
_exptl_crystal_description block
_exptl_crystal_F_000 1192
_exptl_crystal_size_max 0.250
_exptl_crystal_size_mid 0.200
_exptl_crystal_size_min 0.180
_refine_diff_density_max 0.713
_refine_diff_density_min -1.055
_refine_diff_density_rms 0.115
_refine_ls_extinction_coef .
_refine_ls_extinction_method none
_refine_ls_goodness_of_fit_ref 1.004
_refine_ls_hydrogen_treatment constr
_refine_ls_matrix_type full
_refine_ls_number_parameters 276
_refine_ls_number_reflns 5151
_refine_ls_number_restraints 0
_refine_ls_restrained_S_all 1.004
_refine_ls_R_factor_all 0.1279
_refine_ls_R_factor_gt 0.0684
_refine_ls_shift/su_max 0.001
_refine_ls_shift/su_mean 0.000
_refine_ls_structure_factor_coef Fsqd
_refine_ls_weighting_details 'w=1/[\s^2^(Fo^2^)+(0.1097P)^2^] where P=(Fo^2^+2Fc^2^)/3'
_refine_ls_weighting_scheme calc
_refine_ls_wR_factor_gt 0.1720
_refine_ls_wR_factor_ref 0.2077
_reflns_Friedel_coverage 0.000
_reflns_Friedel_fraction_full .
_reflns_Friedel_fraction_max .
_reflns_number_gt 2803
_reflns_number_total 5151
_reflns_threshold_expression 'I > 2\s(I)'
_cod_data_source_file 5b.cif
_cod_data_source_block P21N
_cod_original_cell_volume 2252.9(13)
_cod_original_sg_symbol_H-M 'P 21/n'
_cod_database_code 1564862
_shelx_shelxl_version_number 2014/7
_shelx_space_group_comment
;
The symmetry employed for this shelxl refinement is uniquely defined
by the following loop, which should always be used as a source of
symmetry information in preference to the above space-group names.
They are only intended as comments.
;
_shelx_estimated_absorpt_t_min 0.805
_shelx_estimated_absorpt_t_max 0.854

loop_
_space_group_symop_operation_xyz
'x, y, z'
'-x+1/2, y+1/2, -z+1/2'
'-x, -y, -z'
'x-1/2, -y-1/2, z-1/2'

loop_
_atom_site_label
_atom_site_type_symbol
_atom_site_fract_x
_atom_site_fract_y
_atom_site_fract_z
_atom_site_U_iso_or_equiv
_atom_site_adp_type
_atom_site_occupancy
_atom_site_site_symmetry_order
_atom_site_calc_flag
_atom_site_refinement_flags_posn
_atom_site_refinement_flags_adp
_atom_site_refinement_flags_occupancy
_atom_site_disorder_assembly
_atom_site_disorder_group
Mo1 Mo 0.68756(7) 0.12624(2) 0.27992(4) 0.0506(2) Uani 1 1 d . . . . .
S1 S 0.8059(3) 0.05635(7) 0.14643(13) 0.0583(5) Uani 1 1 d . . . . .
S2 S 0.7968(3) 0.03394(8) 0.36692(14) 0.0671(5) Uani 1 1 d . . . . .
O1 O 0.9925(8) 0.1714(3) 0.4168(5) 0.0911(18) Uani 1 1 d . . . . .
O2 O 0.9451(8) 0.1889(3) 0.1314(5) 0.0914(18) Uani 1 1 d . . . . .
N1 N 0.5168(8) 0.2044(2) 0.2292(5) 0.0692(17) Uani 1 1 d . . . . .
N2 N 0.5268(10) 0.1470(5) 0.4260(5) 0.101(3) Uani 1 1 d . . . . .
N3 N 0.4176(8) 0.0834(3) 0.2383(6) 0.0729(18) Uani 1 1 d . . . . .
N4 N 0.9269(8) -0.0433(2) 0.2305(5) 0.0606(15) Uani 1 1 d . . . . .
C1 C 0.5004(14) 0.2388(4) 0.3298(10) 0.111(4) Uani 1 1 d . . . . .
H1A H 0.6121 0.2534 0.3526 0.133 Uiso 1 1 calc R U . . .
H1B H 0.4251 0.2717 0.3169 0.133 Uiso 1 1 calc R U . . .
C2 C 0.4325(13) 0.2030(6) 0.4113(10) 0.122(4) Uani 1 1 d . . . . .
H2A H 0.3130 0.1947 0.3937 0.147 Uiso 1 1 calc R U . . .
H2B H 0.4366 0.2243 0.4780 0.147 Uiso 1 1 calc R U . . .
C3 C 0.3986(14) 0.0945(6) 0.4278(8) 0.122(4) Uani 1 1 d . . . . .
H3A H 0.4614 0.0595 0.4469 0.147 Uiso 1 1 calc R U . . .
H3B H 0.3149 0.1014 0.4821 0.147 Uiso 1 1 calc R U . . .
C4 C 0.3092(14) 0.0855(5) 0.3260(10) 0.117(4) Uani 1 1 d . . . . .
H4A H 0.2454 0.0494 0.3292 0.140 Uiso 1 1 calc R U . . .
H4B H 0.2270 0.1167 0.3148 0.140 Uiso 1 1 calc R U . . .
C5 C 0.3461(13) 0.1250(4) 0.1514(8) 0.093(3) Uani 1 1 d . . . . .
H5A H 0.4118 0.1200 0.0875 0.112 Uiso 1 1 calc R U . . .
H5B H 0.2282 0.1143 0.1341 0.112 Uiso 1 1 calc R U . . .
C6 C 0.3508(12) 0.1849(3) 0.1812(7) 0.084(3) Uani 1 1 d . . . . .
H6A H 0.2612 0.1920 0.2318 0.100 Uiso 1 1 calc R U . . .
H6B H 0.3252 0.2083 0.1185 0.100 Uiso 1 1 calc R U . . .
C7 C 0.5945(13) 0.2480(4) 0.1507(9) 0.109(4) Uani 1 1 d . . . . .
H7A H 0.5138 0.2787 0.1362 0.163 Uiso 1 1 calc R U . . .
H7B H 0.6201 0.2284 0.0856 0.163 Uiso 1 1 calc R U . . .
H7C H 0.6981 0.2641 0.1816 0.163 Uiso 1 1 calc R U . . .
C8 C 0.6321(15) 0.1460(8) 0.5277(7) 0.185(8) Uani 1 1 d . . . . .
H8A H 0.6657 0.1849 0.5464 0.278 Uiso 1 1 calc R U . . .
H8B H 0.7326 0.1227 0.5183 0.278 Uiso 1 1 calc R U . . .
H8C H 0.5653 0.1298 0.5836 0.278 Uiso 1 1 calc R U . . .
C9 C 0.4156(14) 0.0247(4) 0.1895(11) 0.135(5) Uani 1 1 d . . . . .
H9A H 0.4463 -0.0037 0.2426 0.202 Uiso 1 1 calc R U . . .
H9B H 0.4964 0.0234 0.1332 0.202 Uiso 1 1 calc R U . . .
H9C H 0.3026 0.0165 0.1610 0.202 Uiso 1 1 calc R U . . .
C10 C 0.8519(9) 0.0073(3) 0.2456(6) 0.0561(17) Uani 1 1 d . . . . .
C11 C 0.9618(11) -0.0644(3) 0.1242(7) 0.082(2) Uani 1 1 d . . . . .
H11A H 0.9850 -0.0320 0.0785 0.123 Uiso 1 1 calc R U . . .
H11B H 0.8638 -0.0853 0.0965 0.123 Uiso 1 1 calc R U . . .
H11C H 1.0596 -0.0897 0.1273 0.123 Uiso 1 1 calc R U . . .
C12 C 0.9628(11) -0.0819(4) 0.3176(7) 0.083(2) Uani 1 1 d . . . . .
H12A H 1.0072 -0.0601 0.3775 0.125 Uiso 1 1 calc R U . . .
H12B H 1.0461 -0.1101 0.2969 0.125 Uiso 1 1 calc R U . . .
H12C H 0.8592 -0.1013 0.3369 0.125 Uiso 1 1 calc R U . . .
C13 C 0.8769(10) 0.1569(3) 0.3609(6) 0.069(2) Uani 1 1 d . . . . .
C14 C 0.8459(11) 0.1659(3) 0.1851(7) 0.068(2) Uani 1 1 d . . . . .
P1 P 0.4759(3) 0.84628(8) 0.16090(14) 0.0559(5) Uani 1 1 d . . . . .
F1 F 0.6110(9) 0.8621(4) 0.2474(6) 0.176(4) Uani 1 1 d . . . . .
F2 F 0.3449(10) 0.8319(5) 0.0704(5) 0.187(4) Uani 1 1 d . . . . .
F3 F 0.6187(8) 0.8163(3) 0.0937(5) 0.121(2) Uani 1 1 d . . . . .
F4 F 0.3345(8) 0.8777(3) 0.2250(4) 0.136(3) Uani 1 1 d . . . . .
F5 F 0.4419(12) 0.7920(3) 0.2244(6) 0.176(3) Uani 1 1 d . . . . .
F6 F 0.5160(12) 0.9023(3) 0.0983(6) 0.176(3) Uani 1 1 d . . . . .

loop_
_atom_site_aniso_label
_atom_site_aniso_U_11
_atom_site_aniso_U_22
_atom_site_aniso_U_33
_atom_site_aniso_U_23
_atom_site_aniso_U_13
_atom_site_aniso_U_12
Mo1 0.0477(4) 0.0580(4) 0.0463(3) -0.0036(3) 0.0072(2) 0.0045(3)
S1 0.0705(12) 0.0593(10) 0.0455(9) 0.0004(8) 0.0073(8) 0.0112(9)
S2 0.0767(13) 0.0763(12) 0.0485(10) 0.0106(9) 0.0089(9) 0.0153(10)
O1 0.065(4) 0.113(5) 0.094(4) -0.035(4) -0.013(3) 0.002(3)
O2 0.081(4) 0.092(4) 0.103(5) 0.024(3) 0.030(4) -0.002(3)
N1 0.058(4) 0.058(3) 0.091(5) -0.009(3) -0.011(3) 0.008(3)
N2 0.074(5) 0.186(8) 0.044(4) -0.011(5) 0.011(3) 0.026(6)
N3 0.055(4) 0.059(4) 0.105(5) -0.005(4) 0.021(4) -0.002(3)
N4 0.060(4) 0.060(3) 0.062(4) -0.001(3) -0.001(3) 0.007(3)
C1 0.090(8) 0.091(7) 0.150(10) -0.059(7) 0.004(7) 0.012(6)
C2 0.074(7) 0.168(11) 0.126(10) -0.087(9) 0.010(7) 0.014(8)
C3 0.091(8) 0.192(12) 0.086(7) 0.062(8) 0.052(6) 0.031(8)
C4 0.080(7) 0.129(9) 0.143(10) 0.005(8) 0.024(7) -0.023(6)
C5 0.077(6) 0.088(6) 0.113(8) -0.024(5) -0.030(6) 0.017(5)
C6 0.087(6) 0.073(5) 0.089(6) 0.006(5) -0.030(5) -0.015(5)
C7 0.100(7) 0.060(5) 0.166(10) 0.038(6) -0.009(7) 0.000(5)
C8 0.086(8) 0.42(3) 0.046(5) -0.031(9) 0.006(5) 0.041(12)
C9 0.091(8) 0.054(5) 0.259(15) -0.021(7) -0.009(9) -0.029(5)
C10 0.051(4) 0.057(4) 0.060(4) 0.002(3) 0.006(3) 0.004(3)
C11 0.083(6) 0.062(4) 0.100(6) -0.023(4) 0.006(5) 0.004(4)
C12 0.076(6) 0.074(5) 0.101(6) 0.025(5) 0.016(5) 0.018(4)
C13 0.058(5) 0.082(5) 0.066(5) -0.014(4) 0.006(4) 0.012(4)
C14 0.068(5) 0.057(4) 0.080(5) 0.004(4) 0.005(4) 0.010(4)
P1 0.0606(12) 0.0596(10) 0.0476(10) -0.0014(8) 0.0023(8) 0.0025(9)
F1 0.098(5) 0.321(11) 0.107(5) -0.056(6) 0.001(4) -0.039(6)
F2 0.113(5) 0.360(12) 0.087(4) -0.046(6) -0.027(4) -0.022(7)
F3 0.123(5) 0.144(5) 0.098(4) -0.007(3) 0.026(3) 0.051(4)
F4 0.117(5) 0.206(8) 0.086(4) -0.002(4) 0.022(4) 0.071(5)
F5 0.273(10) 0.106(4) 0.152(6) 0.043(4) 0.075(6) -0.001(6)
F6 0.286(10) 0.100(4) 0.145(6) 0.032(4) 0.087(6) 0.026(6)

loop_
_atom_type_symbol
_atom_type_description
_atom_type_scat_dispersion_real
_atom_type_scat_dispersion_imag
_atom_type_scat_source
C C 0.0033 0.0016 'International Tables Vol C Tables 4.2.6.8 and 6.1.1.4'
H H 0.0000 0.0000 'International Tables Vol C Tables 4.2.6.8 and 6.1.1.4'
N N 0.0061 0.0033 'International Tables Vol C Tables 4.2.6.8 and 6.1.1.4'
O O 0.0106 0.0060 'International Tables Vol C Tables 4.2.6.8 and 6.1.1.4'
S S 0.1246 0.1234 'International Tables Vol C Tables 4.2.6.8 and 6.1.1.4'
Mo Mo -1.6832 0.6857 'International Tables Vol C Tables 4.2.6.8 and 6.1.1.4'
P P 0.1023 0.0942 'International Tables Vol C Tables 4.2.6.8 and 6.1.1.4'
F F 0.0171 0.0103 'International Tables Vol C Tables 4.2.6.8 and 6.1.1.4'

loop_
_geom_angle_atom_site_label_1
_geom_angle_atom_site_label_2
_geom_angle_atom_site_label_3
_geom_angle
_geom_angle_site_symmetry_1
_geom_angle_site_symmetry_3
C13 Mo1 C14 70.1(3) . .
C13 Mo1 N2 85.9(3) . .
C14 Mo1 N2 138.8(3) . .
C13 Mo1 N1 106.8(3) . .
C14 Mo1 N1 80.6(3) . .
N2 Mo1 N1 74.7(3) . .
C13 Mo1 N3 160.5(3) . .
C14 Mo1 N3 129.0(3) . .
N2 Mo1 N3 76.3(3) . .
N1 Mo1 N3 76.3(2) . .
C13 Mo1 S1 107.4(2) . .
C14 Mo1 S1 69.3(2) . .
N2 Mo1 S1 151.8(3) . .
N1 Mo1 S1 122.10(17) . .
N3 Mo1 S1 85.76(16) . .
C13 Mo1 S2 80.4(2) . .
C14 Mo1 S2 116.3(2) . .
N2 Mo1 S2 90.8(2) . .
N1 Mo1 S2 163.02(18) . .
N3 Mo1 S2 91.82(16) . .
S1 Mo1 S2 67.97(6) . .
C10 S1 Mo1 90.6(2) . .
C10 S2 Mo1 90.4(2) . .
C6 N1 C1 114.1(7) . .
C6 N1 C7 107.0(6) . .
C1 N1 C7 103.8(7) . .
C6 N1 Mo1 111.4(4) . .
C1 N1 Mo1 103.8(5) . .
C7 N1 Mo1 116.7(5) . .
C2 N2 C8 112.0(9) . .
C2 N2 C3 110.8(8) . .
C8 N2 C3 108.1(9) . .
C2 N2 Mo1 110.9(6) . .
C8 N2 Mo1 112.3(6) . .
C3 N2 Mo1 102.3(5) . .
C4 N3 C9 110.9(8) . .
C4 N3 C5 108.6(8) . .
C9 N3 C5 105.8(7) . .
C4 N3 Mo1 111.2(6) . .
C9 N3 Mo1 118.0(5) . .
C5 N3 Mo1 101.4(5) . .
C10 N4 C12 121.1(6) . .
C10 N4 C11 121.4(6) . .
C12 N4 C11 117.2(6) . .
C2 C1 N1 110.0(8) . .
C2 C1 H1A 109.7 . .
N1 C1 H1A 109.7 . .
C2 C1 H1B 109.7 . .
N1 C1 H1B 109.7 . .
H1A C1 H1B 108.2 . .
C1 C2 N2 113.4(8) . .
C1 C2 H2A 108.9 . .
N2 C2 H2A 108.9 . .
C1 C2 H2B 108.9 . .
N2 C2 H2B 108.9 . .
H2A C2 H2B 107.7 . .
C4 C3 N2 112.8(8) . .
C4 C3 H3A 109.0 . .
N2 C3 H3A 109.0 . .
C4 C3 H3B 109.0 . .
N2 C3 H3B 109.0 . .
H3A C3 H3B 107.8 . .
N3 C4 C3 114.2(8) . .
N3 C4 H4A 108.7 . .
C3 C4 H4A 108.7 . .
N3 C4 H4B 108.7 . .
C3 C4 H4B 108.7 . .
H4A C4 H4B 107.6 . .
C6 C5 N3 114.0(7) . .
C6 C5 H5A 108.7 . .
N3 C5 H5A 108.7 . .
C6 C5 H5B 108.7 . .
N3 C5 H5B 108.7 . .
H5A C5 H5B 107.6 . .
C5 C6 N1 114.5(7) . .
C5 C6 H6A 108.6 . .
N1 C6 H6A 108.6 . .
C5 C6 H6B 108.6 . .
N1 C6 H6B 108.6 . .
H6A C6 H6B 107.6 . .
N1 C7 H7A 109.5 . .
N1 C7 H7B 109.5 . .
H7A C7 H7B 109.5 . .
N1 C7 H7C 109.5 . .
H7A C7 H7C 109.5 . .
H7B C7 H7C 109.5 . .
N2 C8 H8A 109.5 . .
N2 C8 H8B 109.5 . .
H8A C8 H8B 109.5 . .
N2 C8 H8C 109.5 . .
H8A C8 H8C 109.5 . .
H8B C8 H8C 109.5 . .
N3 C9 H9A 109.5 . .
N3 C9 H9B 109.5 . .
H9A C9 H9B 109.5 . .
N3 C9 H9C 109.5 . .
H9A C9 H9C 109.5 . .
H9B C9 H9C 109.5 . .
N4 C10 S2 124.6(5) . .
N4 C10 S1 124.3(5) . .
S2 C10 S1 111.0(4) . .
N4 C11 H11A 109.5 . .
N4 C11 H11B 109.5 . .
H11A C11 H11B 109.5 . .
N4 C11 H11C 109.5 . .
H11A C11 H11C 109.5 . .
H11B C11 H11C 109.5 . .
N4 C12 H12A 109.5 . .
N4 C12 H12B 109.5 . .
H12A C12 H12B 109.5 . .
N4 C12 H12C 109.5 . .
H12A C12 H12C 109.5 . .
H12B C12 H12C 109.5 . .
O1 C13 Mo1 173.8(7) . .
O2 C14 Mo1 177.4(7) . .
F5 P1 F1 87.1(5) . .
F5 P1 F2 95.2(5) . .
F1 P1 F2 177.4(5) . .
F5 P1 F6 178.1(5) . .
F1 P1 F6 91.0(5) . .
F2 P1 F6 86.7(5) . .
F5 P1 F4 88.6(4) . .
F1 P1 F4 90.3(4) . .
F2 P1 F4 90.9(4) . .
F6 P1 F4 91.8(4) . .
F5 P1 F3 93.3(4) . .
F1 P1 F3 90.1(4) . .
F2 P1 F3 88.6(4) . .
F6 P1 F3 86.4(4) . .
F4 P1 F3 178.1(4) . .

loop_
_geom_bond_atom_site_label_1
_geom_bond_atom_site_label_2
_geom_bond_distance
_geom_bond_site_symmetry_2
Mo1 C13 1.905(9) .
Mo1 C14 1.964(9) .
Mo1 N2 2.299(7) .
Mo1 N1 2.318(6) .
Mo1 N3 2.370(6) .
Mo1 S1 2.5166(18) .
Mo1 S2 2.527(2) .
S1 C10 1.713(7) .
S2 C10 1.708(7) .
O1 C13 1.176(9) .
O2 C14 1.166(9) .
N1 C6 1.482(9) .
N1 C1 1.499(11) .
N1 C7 1.541(11) .
N2 C2 1.494(14) .
N2 C8 1.499(11) .
N2 C3 1.568(14) .
N3 C4 1.407(12) .
N3 C9 1.483(10) .
N3 C5 1.546(11) .
N4 C10 1.318(8) .
N4 C12 1.431(9) .
N4 C11 1.454(9) .
C1 C2 1.426(15) .
C1 H1A 0.9700 .
C1 H1B 0.9700 .
C2 H2A 0.9700 .
C2 H2B 0.9700 .
C3 C4 1.453(14) .
C3 H3A 0.9700 .
C3 H3B 0.9700 .
C4 H4A 0.9700 .
C4 H4B 0.9700 .
C5 C6 1.430(11) .
C5 H5A 0.9700 .
C5 H5B 0.9700 .
C6 H6A 0.9700 .
C6 H6B 0.9700 .
C7 H7A 0.9600 .
C7 H7B 0.9600 .
C7 H7C 0.9600 .
C8 H8A 0.9600 .
C8 H8B 0.9600 .
C8 H8C 0.9600 .
C9 H9A 0.9600 .
C9 H9B 0.9600 .
C9 H9C 0.9600 .
C11 H11A 0.9600 .
C11 H11B 0.9600 .
C11 H11C 0.9600 .
C12 H12A 0.9600 .
C12 H12B 0.9600 .
C12 H12C 0.9600 .
P1 F5 1.509(6) .
P1 F1 1.536(7) .
P1 F2 1.543(6) .
P1 F6 1.548(7) .
P1 F4 1.560(5) .
P1 F3 1.574(6) .
